data_7707306
loop_
_publ_author_name
'Tao, Yanhui'
'Wang, Yuwei'
'Hu, Shengnan'
'Young, David James'
'Lu, Chengrong'
'Li, Hong-Xi'
'Ren, Zhi-Gang'

_publ_section_title
;
 A photoluminescent Au(I)/Ag(I)/PNN coordination complex for relatively
 rapid and reversible alcohol sensing.
;
_journal_issue 20
_journal_name_full 'Dalton transactions (Cambridge, England : 2003)'
_journal_page_first 6773
_journal_page_last 6777
_journal_paper_doi 10.1039/d1dt00931a
_journal_volume 50
_journal_year 2021
_chemical_formula_moiety 'C52 H40 Ag Au2  N8 P2, P F6 , 2(C H4 O)'
_chemical_formula_sum 'C54 H48 Ag Au2 F6 N8 O2 P3'
_chemical_formula_weight 1549.71
_space_group_crystal_system monoclinic
_space_group_IT_number 13
_space_group_name_Hall '-P 2yc'
_space_group_name_H-M_alt 'P 1 2/c 1'
_atom_sites_solution_hydrogens mixed
_audit_creation_method SHELXL-2016/6
_audit_update_record
;
2021-01-17 deposited with the CCDC.	2021-05-03 downloaded from the CCDC.
;
_cell_angle_alpha 90
_cell_angle_beta 110.223(9)
_cell_angle_gamma 90
_cell_formula_units_Z 2
_cell_length_a 13.393(4)
_cell_length_b 11.321(4)
_cell_length_c 19.152(5)
_cell_measurement_reflns_used 9888
_cell_measurement_temperature 120(2)
_cell_measurement_theta_max 27.5022
_cell_measurement_theta_min 2.4249
_cell_volume 2724.9(15)
_computing_cell_refinement 'Bruker SAINT'
_computing_data_collection 'Bruker APEX2'
_computing_data_reduction 'Bruker SAINT'
_computing_structure_refinement 'SHELXL-2016/6 (Sheldrick, 2016)'
_computing_structure_solution 'SHELXT 2018/2 (Sheldrick, 2018)'
_diffrn_ambient_temperature 120(2)
_diffrn_measured_fraction_theta_full 0.991
_diffrn_measured_fraction_theta_max 0.991
_diffrn_measurement_device_type 'Bruker ApexII'
_diffrn_measurement_method 'phi and omega scans'
_diffrn_radiation_monochromator graphite
_diffrn_radiation_source 'fine-focus sealed tube'
_diffrn_radiation_type MoK\a
_diffrn_radiation_wavelength 0.71073
_diffrn_reflns_av_R_equivalents 0.1156
_diffrn_reflns_av_unetI/netI 0.0483
_diffrn_reflns_Laue_measured_fraction_full 0.991
_diffrn_reflns_Laue_measured_fraction_max 0.991
_diffrn_reflns_limit_h_max 15
_diffrn_reflns_limit_h_min -15
_diffrn_reflns_limit_k_max 13
_diffrn_reflns_limit_k_min -13
_diffrn_reflns_limit_l_max 22
_diffrn_reflns_limit_l_min -22
_diffrn_reflns_number 36206
_diffrn_reflns_point_group_measured_fraction_full 0.991
_diffrn_reflns_point_group_measured_fraction_max 0.991
_diffrn_reflns_theta_full 25.000
_diffrn_reflns_theta_max 25.000
_diffrn_reflns_theta_min 2.902
_exptl_absorpt_coefficient_mu 5.885
_exptl_absorpt_correction_T_max 0.7586
_exptl_absorpt_correction_T_min 0.4325
_exptl_absorpt_correction_type multi-scan
_exptl_absorpt_process_details
;
 SADABS-2016/2 - Bruker AXS area detector scaling and absorption correction 
;
_exptl_crystal_colour light-yellow
_exptl_crystal_density_diffrn 1.889
_exptl_crystal_description block
_exptl_crystal_F_000 1496
_exptl_crystal_size_max 0.200
_exptl_crystal_size_mid 0.200
_exptl_crystal_size_min 0.150
_refine_diff_density_max 1.368
_refine_diff_density_min -1.610
_refine_diff_density_rms 0.147
_refine_ls_extinction_method none
_refine_ls_goodness_of_fit_ref 1.073
_refine_ls_hydrogen_treatment constr
_refine_ls_matrix_type full
_refine_ls_number_parameters 346
_refine_ls_number_reflns 4767
_refine_ls_number_restraints 0
_refine_ls_restrained_S_all 1.073
_refine_ls_R_factor_all 0.0330
_refine_ls_R_factor_gt 0.0305
_refine_ls_shift/su_max 0.000
_refine_ls_shift/su_mean 0.000
_refine_ls_structure_factor_coef Fsqd
_refine_ls_weighting_details 'w=1/[\s^2^(Fo^2^)+(0.0363P)^2^+6.0680P] where P=(Fo^2^+2Fc^2^)/3'
_refine_ls_weighting_scheme calc
_refine_ls_wR_factor_gt 0.0832
_refine_ls_wR_factor_ref 0.0846
_reflns_Friedel_coverage 0.000
_reflns_number_gt 4389
_reflns_number_total 4767
_reflns_threshold_expression 'I > 2\s(I)'
_cod_data_source_file d1dt00931a3.cif
_cod_data_source_block a
_cod_depositor_comments 'Adding full bibliography for 7707306--7707307.cif.'
_cod_original_cell_volume 2724.7(14)
_cod_original_sg_symbol_H-M 'P 2/c'
_cod_database_code 7707306
_shelx_shelxl_version_number 2016/6
_shelx_space_group_comment
;
The symmetry employed for this shelxl refinement is uniquely defined
by the following loop, which should always be used as a source of
symmetry information in preference to the above space-group names.
They are only intended as comments.
;
_shelx_estimated_absorpt_t_min 0.386
_shelx_estimated_absorpt_t_max 0.472

loop_
_space_group_symop_operation_xyz
'x, y, z'
'-x, y, -z+1/2'
'-x, -y, -z'
'x, -y, z-1/2'

loop_
_atom_site_label
_atom_site_type_symbol
_atom_site_fract_x
_atom_site_fract_y
_atom_site_fract_z
_atom_site_U_iso_or_equiv
_atom_site_adp_type
_atom_site_occupancy
_atom_site_site_symmetry_order
_atom_site_calc_flag
_atom_site_refinement_flags_posn
_atom_site_refinement_flags_adp
_atom_site_refinement_flags_occupancy
_atom_site_disorder_assembly
_atom_site_disorder_group
Au1 Au 0.500000 0.16101(2) 0.750000 0.01573(9) Uani 1 2 d S T P . .
Au2 Au 0.500000 -0.11609(2) 0.750000 0.02688(10) Uani 1 2 d S T P . .
Ag1 Ag 0.500000 0.41436(5) 0.750000 0.02249(13) Uani 1 2 d S T P . .
P1 P 0.68117(8) 0.17837(10) 0.77359(6) 0.0144(2) Uani 1 1 d . . . . .
P2 P 1.000000 0.50866(15) 0.750000 0.0207(4) Uani 1 2 d S T P . .
F1 F 0.8746(2) 0.5088(3) 0.73496(17) 0.0380(7) Uani 1 1 d . . . . .
F2 F 1.0181(3) 0.4111(4) 0.8121(3) 0.0852(16) Uani 1 1 d . . . . .
F3 F 1.0174(3) 0.6087(4) 0.8113(2) 0.0564(10) Uani 1 1 d . . . . .
N1 N 0.3656(3) 0.5147(3) 0.6680(2) 0.0216(8) Uani 1 1 d . . . . .
N2 N 0.4993(3) 0.3761(3) 0.61696(18) 0.0163(7) Uani 1 1 d . . . . .
N3 N 0.6493(3) 0.2578(3) 0.63424(18) 0.0205(8) Uani 1 1 d . . . . .
H3N H 0.682416 0.220339 0.612118 0.025 Uiso 1 1 d R U . . .
N4 N 0.3459(4) -0.1131(5) 0.5845(3) 0.0504(14) Uani 1 1 d . . . . .
C1 C 0.3035(4) 0.5838(5) 0.6919(3) 0.0304(11) Uani 1 1 d . . . . .
H1 H 0.318444 0.590084 0.744005 0.036 Uiso 1 1 calc R U . . .
C2 C 0.2174(4) 0.6477(5) 0.6441(3) 0.0364(13) Uani 1 1 d . . . . .
H2 H 0.175098 0.696082 0.663424 0.044 Uiso 1 1 calc R U . . .
C3 C 0.1957(4) 0.6392(5) 0.5699(3) 0.0357(12) Uani 1 1 d . . . . .
H3 H 0.137908 0.682379 0.536581 0.043 Uiso 1 1 calc R U . . .
C4 C 0.2578(4) 0.5672(4) 0.5419(3) 0.0271(11) Uani 1 1 d . . . . .
C5 C 0.2346(4) 0.5516(5) 0.4637(3) 0.0329(12) Uani 1 1 d . . . . .
H5 H 0.177495 0.593989 0.429154 0.039 Uiso 1 1 calc R U . . .
C6 C 0.2928(4) 0.4777(4) 0.4392(3) 0.0300(12) Uani 1 1 d . . . . .
H6 H 0.274085 0.465527 0.387132 0.036 Uiso 1 1 calc R U . . .
C7 C 0.3828(3) 0.4161(4) 0.4891(2) 0.0219(9) Uani 1 1 d . . . . .
C8 C 0.4450(4) 0.3391(4) 0.4631(2) 0.0261(11) Uani 1 1 d . . . . .
H8 H 0.426826 0.326125 0.411148 0.031 Uiso 1 1 calc R U . . .
C9 C 0.5302(4) 0.2838(4) 0.5116(2) 0.0235(10) Uani 1 1 d . . . . .
H9 H 0.571126 0.229862 0.494618 0.028 Uiso 1 1 calc R U . . .
C10 C 0.5572(3) 0.3084(4) 0.5892(2) 0.0195(9) Uani 1 1 d . . . . .
C11 C 0.4106(3) 0.4306(4) 0.5668(2) 0.0187(9) Uani 1 1 d . . . . .
C12 C 0.3453(4) 0.5048(4) 0.5939(2) 0.0205(9) Uani 1 1 d . . . . .
C13 C 0.7051(3) 0.2895(4) 0.7105(2) 0.0184(9) Uani 1 1 d . . . . .
H13A H 0.680587 0.367940 0.720830 0.022 Uiso 1 1 calc R U . . .
H13B H 0.782344 0.294767 0.719404 0.022 Uiso 1 1 calc R U . . .
C14 C 0.7615(3) 0.2247(4) 0.8667(2) 0.0197(9) Uani 1 1 d . . . . .
C15 C 0.8433(4) 0.3072(4) 0.8777(3) 0.0291(11) Uani 1 1 d . . . . .
H15 H 0.856405 0.340876 0.836285 0.035 Uiso 1 1 calc R U . . .
C16 C 0.9050(4) 0.3394(5) 0.9494(3) 0.0414(14) Uani 1 1 d . . . . .
H16 H 0.959890 0.396253 0.956905 0.050 Uiso 1 1 calc R U . . .
C17 C 0.8880(5) 0.2906(6) 1.0091(3) 0.0468(17) Uani 1 1 d . . . . .
H17 H 0.931170 0.313146 1.058001 0.056 Uiso 1 1 calc R U . . .
C18 C 0.8077(5) 0.2079(7) 0.9988(3) 0.0528(18) Uani 1 1 d . . . . .
H18 H 0.796803 0.173154 1.040776 0.063 Uiso 1 1 calc R U . . .
C19 C 0.7432(4) 0.1755(5) 0.9275(3) 0.0343(12) Uani 1 1 d . . . . .
H19 H 0.687110 0.120336 0.920428 0.041 Uiso 1 1 calc R U . . .
C21 C 0.7422(3) 0.0464(4) 0.7534(2) 0.0176(8) Uani 1 1 d . . . . .
C22 C 0.8414(4) 0.0058(4) 0.7995(3) 0.0258(10) Uani 1 1 d . . . . .
H22 H 0.878549 0.046548 0.844325 0.031 Uiso 1 1 calc R U . . .
C23 C 0.8859(4) -0.0941(5) 0.7801(3) 0.0347(12) Uani 1 1 d . . . . .
H23 H 0.953859 -0.120936 0.811406 0.042 Uiso 1 1 calc R U . . .
C24 C 0.8319(5) -0.1549(5) 0.7153(3) 0.0386(13) Uani 1 1 d . . . . .
H24 H 0.862482 -0.223448 0.702408 0.046 Uiso 1 1 calc R U . . .
C25 C 0.7331(4) -0.1155(4) 0.6694(3) 0.0335(12) Uani 1 1 d . . . . .
H25 H 0.696151 -0.157186 0.624829 0.040 Uiso 1 1 calc R U . . .
C26 C 0.6883(4) -0.0166(4) 0.6878(3) 0.0252(11) Uani 1 1 d . . . . .
H26 H 0.620326 0.009491 0.656112 0.030 Uiso 1 1 calc R U . . .
C27 C 0.4020(4) -0.1164(5) 0.6445(3) 0.0375(13) Uani 1 1 d . . . . .
C28 C 0.8858(4) 0.1108(6) 0.5939(4) 0.0504(16) Uani 1 1 d . . . . .
H28A H 0.922611 0.169159 0.631808 0.076 Uiso 1 1 calc R U . . .
H28B H 0.915303 0.112461 0.553647 0.076 Uiso 1 1 calc R U . . .
H28C H 0.895488 0.031880 0.616270 0.076 Uiso 1 1 calc R U . . .
O1 O 0.7770(3) 0.1377(4) 0.5651(2) 0.0553(13) Uani 1 1 d . . . . .
H1A H 0.750671 0.110664 0.521685 0.083 Uiso 1 1 calc R U . . .

loop_
_atom_site_aniso_label
_atom_site_aniso_U_11
_atom_site_aniso_U_22
_atom_site_aniso_U_33
_atom_site_aniso_U_23
_atom_site_aniso_U_13
_atom_site_aniso_U_12
Au1 0.01016(13) 0.01965(16) 0.01730(13) 0.000 0.00464(9) 0.000
Au2 0.02601(15) 0.02389(18) 0.03352(16) 0.000 0.01382(12) 0.000
Ag1 0.0212(2) 0.0253(3) 0.0163(2) 0.000 0.00058(19) 0.000
P1 0.0103(5) 0.0173(5) 0.0144(5) -0.0006(4) 0.0030(4) 0.0002(4)
P2 0.0192(8) 0.0216(8) 0.0157(8) 0.000 -0.0011(6) 0.000
F1 0.0218(15) 0.0516(19) 0.0354(17) 0.0012(14) 0.0033(13) -0.0090(13)
F2 0.056(2) 0.084(3) 0.088(3) 0.064(3) -0.011(2) -0.016(2)
F3 0.0396(19) 0.076(3) 0.052(2) -0.040(2) 0.0142(16) -0.0141(18)
N1 0.0206(19) 0.020(2) 0.024(2) 0.0061(15) 0.0064(16) 0.0036(15)
N2 0.0178(17) 0.0148(17) 0.0143(16) 0.0018(14) 0.0032(14) -0.0014(14)
N3 0.0254(19) 0.0221(19) 0.0145(17) -0.0008(15) 0.0076(15) 0.0057(16)
N4 0.047(3) 0.062(4) 0.038(3) -0.022(3) 0.008(2) 0.001(3)
C1 0.034(3) 0.031(3) 0.030(3) -0.001(2) 0.017(2) 0.002(2)
C2 0.031(3) 0.031(3) 0.049(3) 0.009(2) 0.017(2) 0.014(2)
C3 0.025(3) 0.036(3) 0.043(3) 0.014(2) 0.008(2) 0.006(2)
C4 0.020(2) 0.022(3) 0.036(3) 0.014(2) 0.006(2) -0.0030(19)
C5 0.021(2) 0.039(3) 0.029(3) 0.017(2) -0.003(2) -0.003(2)
C6 0.023(2) 0.041(3) 0.019(2) 0.008(2) -0.002(2) -0.008(2)
C7 0.022(2) 0.025(2) 0.015(2) 0.0034(18) 0.0022(18) -0.0085(19)
C8 0.031(3) 0.031(3) 0.013(2) -0.0032(18) 0.0038(19) -0.010(2)
C9 0.029(2) 0.023(2) 0.018(2) -0.0041(18) 0.0075(19) -0.0041(19)
C10 0.023(2) 0.020(2) 0.016(2) -0.0003(18) 0.0073(18) -0.0040(18)
C11 0.015(2) 0.019(2) 0.017(2) 0.0042(17) 0.0001(17) -0.0038(17)
C12 0.019(2) 0.017(2) 0.022(2) 0.0065(18) 0.0025(19) -0.0038(18)
C13 0.015(2) 0.018(2) 0.020(2) 0.0011(17) 0.0037(17) -0.0008(16)
C14 0.017(2) 0.023(2) 0.016(2) -0.0026(17) 0.0026(17) 0.0077(18)
C15 0.023(2) 0.028(3) 0.027(2) -0.004(2) -0.002(2) 0.003(2)
C16 0.033(3) 0.038(3) 0.036(3) -0.011(2) -0.010(2) 0.007(2)
C17 0.037(3) 0.063(4) 0.027(3) -0.020(3) -0.007(2) 0.021(3)
C18 0.055(4) 0.085(5) 0.019(3) 0.009(3) 0.012(3) 0.030(4)
C19 0.030(3) 0.051(3) 0.024(2) 0.003(2) 0.011(2) 0.010(2)
C21 0.017(2) 0.016(2) 0.023(2) 0.0000(18) 0.0106(17) -0.0017(17)
C22 0.023(2) 0.026(2) 0.029(2) 0.001(2) 0.010(2) 0.000(2)
C23 0.030(3) 0.030(3) 0.052(3) 0.008(2) 0.023(2) 0.011(2)
C24 0.048(3) 0.024(3) 0.058(4) -0.003(2) 0.037(3) 0.005(2)
C25 0.042(3) 0.027(3) 0.042(3) -0.016(2) 0.029(3) -0.012(2)
C26 0.028(3) 0.025(3) 0.028(3) -0.005(2) 0.016(2) -0.0085(19)
C27 0.034(3) 0.036(3) 0.047(3) -0.016(3) 0.019(3) -0.004(2)
C28 0.026(3) 0.059(4) 0.064(4) 0.017(3) 0.014(3) 0.010(3)
O1 0.043(2) 0.095(4) 0.0261(19) 0.000(2) 0.0086(18) 0.035(2)

loop_
_atom_type_symbol
_atom_type_description
_atom_type_scat_dispersion_real
_atom_type_scat_dispersion_imag
_atom_type_scat_source
C C 0.0033 0.0016 'International Tables Vol C Tables 4.2.6.8 and 6.1.1.4'
H H 0.0000 0.0000 'International Tables Vol C Tables 4.2.6.8 and 6.1.1.4'
Ag Ag -0.8971 1.1015 'International Tables Vol C Tables 4.2.6.8 and 6.1.1.4'
Au Au -2.0133 8.8022 'International Tables Vol C Tables 4.2.6.8 and 6.1.1.4'
F F 0.0171 0.0103 'International Tables Vol C Tables 4.2.6.8 and 6.1.1.4'
N N 0.0061 0.0033 'International Tables Vol C Tables 4.2.6.8 and 6.1.1.4'
O O 0.0106 0.0060 'International Tables Vol C Tables 4.2.6.8 and 6.1.1.4'
P P 0.1023 0.0942 'International Tables Vol C Tables 4.2.6.8 and 6.1.1.4'

loop_
_geom_angle_atom_site_label_1
_geom_angle_atom_site_label_2
_geom_angle_atom_site_label_3
_geom_angle
_geom_angle_site_symmetry_1
_geom_angle_site_symmetry_3
_geom_angle_publ_flag
P1 Au1 P1 170.27(6) 2_656 . ?
P1 Au1 Ag1 85.14(3) 2_656 . ?
P1 Au1 Ag1 85.14(3) . . ?
P1 Au1 Au2 94.86(3) 2_656 . ?
P1 Au1 Au2 94.86(3) . . ?
Ag1 Au1 Au2 180.0 . . ?
C27 Au2 C27 179.8(3) . 2_656 ?
C27 Au2 Au1 90.12(16) . . ?
C27 Au2 Au1 90.12(16) 2_656 . ?
N1 Ag1 N1 119.2(2) . 2_656 ?
N1 Ag1 N2 70.51(13) . . ?
N1 Ag1 N2 120.23(13) 2_656 . ?
N1 Ag1 N2 120.23(13) . 2_656 ?
N1 Ag1 N2 70.51(13) 2_656 2_656 ?
N2 Ag1 N2 160.67(16) . 2_656 ?
N1 Ag1 Au1 120.38(10) . . ?
N1 Ag1 Au1 120.38(10) 2_656 . ?
N2 Ag1 Au1 80.33(8) . . ?
N2 Ag1 Au1 80.33(8) 2_656 . ?
C21 P1 C14 106.91(19) . . ?
C21 P1 C13 103.3(2) . . ?
C14 P1 C13 105.5(2) . . ?
C21 P1 Au1 114.11(14) . . ?
C14 P1 Au1 116.22(14) . . ?
C13 P1 Au1 109.69(14) . . ?
F2 P2 F2 91.2(4) 2_756 . ?
F2 P2 F3 178.9(2) 2_756 . ?
F2 P2 F3 89.9(3) . . ?
F2 P2 F3 89.9(3) 2_756 2_756 ?
F2 P2 F3 178.9(2) . 2_756 ?
F3 P2 F3 89.1(3) . 2_756 ?
F2 P2 F1 90.8(2) 2_756 2_756 ?
F2 P2 F1 89.3(2) . 2_756 ?
F3 P2 F1 89.39(17) . 2_756 ?
F3 P2 F1 90.50(18) 2_756 2_756 ?
F2 P2 F1 89.3(2) 2_756 . ?
F2 P2 F1 90.8(2) . . ?
F3 P2 F1 90.50(18) . . ?
F3 P2 F1 89.40(17) 2_756 . ?
F1 P2 F1 179.8(3) 2_756 . ?
C1 N1 C12 119.1(4) . . ?
C1 N1 Ag1 120.1(3) . . ?
C12 N1 Ag1 120.9(3) . . ?
C10 N2 C11 117.3(4) . . ?
C10 N2 Ag1 133.7(3) . . ?
C11 N2 Ag1 108.5(3) . . ?
C10 N3 C13 125.3(4) . . ?
N1 C1 C2 123.3(5) . . ?
C3 C2 C1 118.7(5) . . ?
C2 C3 C4 120.3(5) . . ?
C3 C4 C5 122.0(4) . . ?
C3 C4 C12 118.2(5) . . ?
C5 C4 C12 119.7(5) . . ?
C6 C5 C4 120.2(4) . . ?
C5 C6 C7 121.9(5) . . ?
C8 C7 C11 118.1(4) . . ?
C8 C7 C6 121.8(4) . . ?
C11 C7 C6 120.1(4) . . ?
C9 C8 C7 120.3(4) . . ?
C8 C9 C10 118.3(4) . . ?
N2 C10 N3 121.0(4) . . ?
N2 C10 C9 123.9(4) . . ?
N3 C10 C9 115.1(4) . . ?
N2 C11 C7 121.9(4) . . ?
N2 C11 C12 119.7(4) . . ?
C7 C11 C12 118.5(4) . . ?
N1 C12 C11 120.0(4) . . ?
N1 C12 C4 120.4(4) . . ?
C11 C12 C4 119.5(4) . . ?
N3 C13 P1 110.3(3) . . ?
C19 C14 C15 119.8(4) . . ?
C19 C14 P1 119.5(4) . . ?
C15 C14 P1 120.6(3) . . ?
C16 C15 C14 119.6(5) . . ?
C17 C16 C15 120.8(6) . . ?
C16 C17 C18 120.2(5) . . ?
C17 C18 C19 120.3(5) . . ?
C14 C19 C18 119.3(6) . . ?
C22 C21 C26 118.7(4) . . ?
C22 C21 P1 122.7(3) . . ?
C26 C21 P1 118.6(3) . . ?
C23 C22 C21 120.2(5) . . ?
C24 C23 C22 120.3(5) . . ?
C23 C24 C25 119.9(5) . . ?
C26 C25 C24 120.3(5) . . ?
C25 C26 C21 120.5(5) . . ?
N4 C27 Au2 178.0(5) . . ?

loop_
_geom_bond_atom_site_label_1
_geom_bond_atom_site_label_2
_geom_bond_distance
_geom_bond_site_symmetry_2
_geom_bond_publ_flag
Au1 P1 2.3177(12) 2_656 ?
Au1 P1 2.3178(12) . ?
Au1 Ag1 2.8681(10) . ?
Au1 Au2 3.1370(10) . ?
Au2 C27 1.994(6) . ?
Au2 C27 1.994(6) 2_656 ?
Ag1 N1 2.246(4) . ?
Ag1 N1 2.246(4) 2_656 ?
Ag1 N2 2.582(3) . ?
Ag1 N2 2.582(3) 2_656 ?
P1 C21 1.808(5) . ?
P1 C14 1.812(4) . ?
P1 C13 1.848(4) . ?
P2 F2 1.579(4) 2_756 ?
P2 F2 1.579(4) . ?
P2 F3 1.589(3) . ?
P2 F3 1.589(3) 2_756 ?
P2 F1 1.602(3) 2_756 ?
P2 F1 1.602(3) . ?
N1 C1 1.333(6) . ?
N1 C12 1.355(6) . ?
N2 C10 1.325(6) . ?
N2 C11 1.387(5) . ?
N3 C10 1.364(5) . ?
N3 C13 1.437(5) . ?
N4 C27 1.135(7) . ?
C1 C2 1.401(7) . ?
C2 C3 1.353(8) . ?
C3 C4 1.397(8) . ?
C4 C5 1.431(7) . ?
C4 C12 1.434(6) . ?
C5 C6 1.335(8) . ?
C6 C7 1.434(6) . ?
C7 C8 1.410(7) . ?
C7 C11 1.414(6) . ?
C8 C9 1.351(7) . ?
C9 C10 1.429(6) . ?
C11 C12 1.433(7) . ?
C14 C19 1.387(7) . ?
C14 C15 1.399(7) . ?
C15 C16 1.384(7) . ?
C16 C17 1.358(9) . ?
C17 C18 1.388(10) . ?
C18 C19 1.390(8) . ?
C21 C22 1.394(6) . ?
C21 C26 1.407(6) . ?
C22 C23 1.388(7) . ?
C23 C24 1.383(8) . ?
C24 C25 1.385(8) . ?
C25 C26 1.374(7) . ?
C28 O1 1.402(6) . ?

loop_
_geom_hbond_atom_site_label_D
_geom_hbond_atom_site_label_H
_geom_hbond_atom_site_label_A
_geom_hbond_distance_DH
_geom_hbond_distance_HA
_geom_hbond_distance_DA
_geom_hbond_angle_DHA
_geom_hbond_site_symmetry_A
O1 H1A N4 0.84 2.00 2.780(6) 154.7 3_656
N3 H3N O1 0.83 2.02 2.845(5) 174.0 .
